data_7015641
loop_
_publ_author_name
'Wragg, David S.'
'Fullerton, Grace M.'
'Byrne, Peter J.'
'Slawin, Alexandra M. Z.'
'Warren, John E.'
'Teat, Simon J.'
'Morris, Russell E.'

_publ_section_title
;
 Solvothermal aluminophosphate zeotype synthesis with ionic liquid
 precursors.
;
_journal_issue 18
_journal_name_full 'Dalton transactions (Cambridge, England : 2003)'
_journal_page_first 4926
_journal_page_last 4932
_journal_paper_doi 10.1039/c0dt01788d
_journal_volume 40
_journal_year 2011
_chemical_formula_sum 'C4.67 H6.67 Al2 F0.67 N0.67 O8 P2'
_chemical_formula_weight 328.67
_chemical_name_systematic
;
?
;
_space_group_IT_number 2
_symmetry_space_group_name_Hall '-P 1'
_symmetry_space_group_name_H-M 'P -1'
_atom_sites_solution_hydrogens geom
_atom_sites_solution_primary direct
_atom_sites_solution_secondary difmap
_audit_creation_method SHELXL-97
_cell_angle_alpha 78.231(5)
_cell_angle_beta 87.485(6)
_cell_angle_gamma 87.179(5)
_cell_formula_units_Z 3
_cell_length_a 9.154(4)
_cell_length_b 9.239(4)
_cell_length_c 9.345(4)
_cell_measurement_reflns_used 279
_cell_measurement_temperature 150(2)
_cell_measurement_theta_max 17.26
_cell_measurement_theta_min 3.05
_cell_volume 772.3(6)
_computing_cell_refinement 'Bruker SMART'
_computing_data_collection 'Bruker SMART'
_computing_data_reduction 'Bruker SAINT'
_computing_structure_refinement 'SHELXL-97 (Sheldrick, 2008)'
_diffrn_ambient_temperature 150(2)
_diffrn_measured_fraction_theta_full 0.990
_diffrn_measured_fraction_theta_max 0.983
_diffrn_measurement_device_type 'CCD area detector'
_diffrn_measurement_method 'phi and omega scans'
_diffrn_radiation_monochromator silicon
_diffrn_radiation_source synchrotron
_diffrn_radiation_wavelength 0.63070
_diffrn_reflns_av_R_equivalents 0.1415
_diffrn_reflns_av_sigmaI/netI 0.2394
_diffrn_reflns_limit_h_max 12
_diffrn_reflns_limit_h_min -12
_diffrn_reflns_limit_k_max 12
_diffrn_reflns_limit_k_min -12
_diffrn_reflns_limit_l_max 12
_diffrn_reflns_limit_l_min -12
_diffrn_reflns_number 8670
_diffrn_reflns_theta_full 25.00
_diffrn_reflns_theta_max 26.02
_diffrn_reflns_theta_min 1.98
_exptl_absorpt_coefficient_mu 0.638
_exptl_absorpt_correction_type multi-scan
_exptl_absorpt_process_details sadabs
_exptl_crystal_density_diffrn 2.120
_exptl_crystal_density_method 'not measured'
_exptl_crystal_F_000 496
_refine_diff_density_max 1.157
_refine_diff_density_min -0.994
_refine_diff_density_rms 0.232
_refine_ls_extinction_method none
_refine_ls_goodness_of_fit_ref 0.955
_refine_ls_hydrogen_treatment constr
_refine_ls_matrix_type full
_refine_ls_number_parameters 244
_refine_ls_number_reflns 4269
_refine_ls_number_restraints 0
_refine_ls_restrained_S_all 0.955
_refine_ls_R_factor_all 0.1756
_refine_ls_R_factor_gt 0.0956
_refine_ls_shift/su_max 0.002
_refine_ls_shift/su_mean 0.000
_refine_ls_structure_factor_coef Fsqd
_refine_ls_weighting_details 'calc w=1/[\s^2^(Fo^2^)+(0.0835P)^2^+0.0000P] where P=(Fo^2^+2Fc^2^)/3'
_refine_ls_weighting_scheme calc
_refine_ls_wR_factor_gt 0.2129
_refine_ls_wR_factor_ref 0.2747
_reflns_number_gt 2022
_reflns_number_total 4269
_reflns_threshold_expression >2\s(I)
_cod_data_source_file c0dt01788d.txt
_cod_data_source_block stan249
_cod_original_cell_volume 772.3(5)
_cod_database_code 7015641

loop_
_symmetry_equiv_pos_as_xyz
'x, y, z'
'-x, -y, -z'

loop_
_atom_site_label
_atom_site_type_symbol
_atom_site_fract_x
_atom_site_fract_y
_atom_site_fract_z
_atom_site_U_iso_or_equiv
_atom_site_adp_type
_atom_site_occupancy
_atom_site_symmetry_multiplicity
_atom_site_calc_flag
_atom_site_refinement_flags
_atom_site_disorder_assembly
_atom_site_disorder_group
P1 P 0.3830(2) 0.1397(2) 0.3214(2) 0.0110(4) Uani 1 1 d . . .
P2 P 0.8126(2) 0.1111(2) 0.1054(2) 0.0109(4) Uani 1 1 d . . .
P3 P 0.3513(2) 0.3306(2) -0.1381(2) 0.0116(4) Uani 1 1 d . . .
Al2 Al 0.6307(3) -0.1032(3) 0.3397(3) 0.0130(5) Uani 1 1 d . . .
Al3 Al 0.8371(3) -0.1327(3) -0.0732(3) 0.0129(5) Uani 1 1 d . . .
Al1 Al 0.5615(3) 0.3684(2) 0.0920(3) 0.0112(5) Uani 1 1 d . . .
F1 F 0.3947(5) 0.4977(4) 0.0805(5) 0.0101(9) Uani 1 1 d . . .
O9 O 0.4640(6) 0.2652(5) -0.0261(6) 0.0109(11) Uani 1 1 d . . .
O7 O 0.7875(6) 0.0351(6) -0.0223(6) 0.0125(11) Uani 1 1 d . . .
O11 O 0.3516(6) 0.4978(6) -0.1870(6) 0.0118(11) Uani 1 1 d . . .
O5 O 0.7310(6) 0.2580(5) 0.0871(6) 0.0111(11) Uani 1 1 d . . .
O6 O 0.7680(6) 0.0094(6) 0.2497(6) 0.0131(11) Uani 1 1 d . . .
O1 O 0.4855(6) 0.2644(6) 0.2661(6) 0.0132(11) Uani 1 1 d . . .
O8 O 0.9768(6) 0.1353(6) 0.1120(6) 0.0131(11) Uani 1 1 d . . .
O10 O 0.1985(6) 0.2814(6) -0.0709(6) 0.0136(11) Uani 1 1 d . . .
O2 O 0.2474(6) 0.1491(6) 0.2292(6) 0.0138(11) Uani 1 1 d . . .
O3 O 0.3260(6) 0.1490(6) 0.4766(5) 0.0113(11) Uani 1 1 d . . .
O12 O 0.3750(6) 0.2647(6) -0.2770(6) 0.0136(12) Uani 1 1 d . . .
O4 O 0.4608(6) -0.0104(6) 0.3248(6) 0.0141(12) Uani 1 1 d . . .
C3 C 0.2430(13) 0.7712(13) 0.4904(13) 0.043(3) Uani 1 1 d . . .
H3 H 0.2724 0.8208 0.5607 0.052 Uiso 1 1 calc R . .
N1 N 0.1554(9) 0.6212(9) 0.2906(10) 0.0311(19) Uani 1 1 d . . .
C5 C 0.0784(11) 0.7429(11) 0.3127(11) 0.030(2) Uani 1 1 d . . .
H5 H -0.0070 0.7718 0.2624 0.036 Uiso 1 1 calc R . .
C7 C -0.0133(13) 0.4230(12) 0.2907(13) 0.043(3) Uani 1 1 d . . .
H7A H -0.0559 0.3618 0.2334 0.064 Uiso 1 1 calc R . .
H7B H -0.0894 0.4796 0.3309 0.064 Uiso 1 1 calc R . .
H7C H 0.0395 0.3617 0.3687 0.064 Uiso 1 1 calc R . .
C1 C 0.2720(10) 0.5723(11) 0.3689(11) 0.028(2) Uani 1 1 d . . .
H1 H 0.3223 0.4861 0.3547 0.034 Uiso 1 1 calc R . .
C6 C 0.0898(11) 0.5261(12) 0.1953(11) 0.035(2) Uani 1 1 d . . .
H6A H 0.0374 0.5886 0.1160 0.042 Uiso 1 1 calc R . .
H6B H 0.1668 0.4699 0.1535 0.042 Uiso 1 1 calc R . .
C4 C 0.1223(13) 0.8228(12) 0.4055(13) 0.039(3) Uani 1 1 d . . .
H4 H 0.0733 0.9116 0.4134 0.046 Uiso 1 1 calc R . .
C2 C 0.3179(11) 0.6430(11) 0.4663(11) 0.031(2) Uani 1 1 d . . .
H2 H 0.4005 0.6073 0.5191 0.038 Uiso 1 1 calc R . .

loop_
_atom_site_aniso_label
_atom_site_aniso_U_11
_atom_site_aniso_U_22
_atom_site_aniso_U_33
_atom_site_aniso_U_23
_atom_site_aniso_U_13
_atom_site_aniso_U_12
P1 0.0134(10) 0.0102(9) 0.0102(9) -0.0042(7) -0.0025(8) -0.0002(7)
P2 0.0126(9) 0.0096(9) 0.0118(10) -0.0050(7) -0.0031(7) 0.0004(7)
P3 0.0150(10) 0.0101(9) 0.0112(10) -0.0055(7) -0.0021(8) 0.0000(7)
Al2 0.0166(12) 0.0130(12) 0.0111(12) -0.0060(9) -0.0029(9) -0.0008(9)
Al3 0.0137(12) 0.0125(12) 0.0146(12) -0.0076(9) -0.0012(9) -0.0009(9)
Al1 0.0160(12) 0.0084(11) 0.0105(11) -0.0052(9) -0.0023(9) 0.0015(9)
F1 0.014(2) 0.007(2) 0.011(2) -0.0040(16) -0.0009(17) -0.0002(16)
O9 0.012(3) 0.009(2) 0.012(3) -0.001(2) -0.007(2) -0.0021(19)
O7 0.020(3) 0.011(3) 0.008(3) -0.005(2) -0.005(2) 0.002(2)
O11 0.011(3) 0.012(3) 0.015(3) -0.007(2) -0.006(2) 0.002(2)
O5 0.012(3) 0.008(2) 0.014(3) -0.001(2) -0.006(2) 0.0027(19)
O6 0.014(3) 0.015(3) 0.012(3) -0.007(2) -0.003(2) 0.001(2)
O1 0.018(3) 0.012(3) 0.011(3) -0.004(2) 0.000(2) 0.001(2)
O8 0.012(3) 0.011(3) 0.015(3) 0.000(2) -0.005(2) 0.001(2)
O10 0.015(3) 0.011(3) 0.016(3) -0.004(2) 0.001(2) -0.003(2)
O2 0.014(3) 0.017(3) 0.012(3) -0.007(2) -0.003(2) 0.001(2)
O3 0.012(3) 0.014(3) 0.008(3) -0.002(2) 0.001(2) -0.002(2)
O12 0.024(3) 0.005(2) 0.015(3) -0.009(2) -0.007(2) 0.003(2)
O4 0.013(3) 0.008(3) 0.023(3) -0.006(2) -0.003(2) 0.001(2)
C3 0.052(7) 0.044(7) 0.041(7) -0.022(5) 0.000(6) -0.009(6)
N1 0.029(4) 0.029(4) 0.037(5) -0.013(4) 0.003(4) 0.000(4)
C5 0.026(5) 0.034(6) 0.033(6) -0.012(4) -0.008(4) 0.007(4)
C7 0.047(7) 0.041(7) 0.046(7) -0.018(5) -0.007(6) -0.014(5)
C1 0.019(4) 0.028(5) 0.036(6) -0.004(4) 0.000(4) 0.004(4)
C6 0.025(5) 0.052(7) 0.026(5) -0.006(5) 0.008(4) -0.002(5)
C4 0.047(7) 0.028(5) 0.043(7) -0.017(5) 0.007(5) 0.001(5)
C2 0.032(5) 0.031(5) 0.032(6) -0.006(4) 0.001(4) -0.011(4)

loop_
_atom_type_symbol
_atom_type_description
_atom_type_scat_dispersion_real
_atom_type_scat_dispersion_imag
_atom_type_scat_source
C C 0.0033 0.0016 'International Tables Vol C Tables 4.2.6.8 and 6.1.1.4'
H H 0.0000 0.0000 'International Tables Vol C Tables 4.2.6.8 and 6.1.1.4'
N N 0.0061 0.0033 'International Tables Vol C Tables 4.2.6.8 and 6.1.1.4'
O O 0.0106 0.0060 'International Tables Vol C Tables 4.2.6.8 and 6.1.1.4'
F F 0.0171 0.0103 'International Tables Vol C Tables 4.2.6.8 and 6.1.1.4'
Al Al 0.0645 0.0514 'International Tables Vol C Tables 4.2.6.8 and 6.1.1.4'
P P 0.1023 0.0942 'International Tables Vol C Tables 4.2.6.8 and 6.1.1.4'

loop_
_geom_angle_atom_site_label_1
_geom_angle_atom_site_label_2
_geom_angle_atom_site_label_3
_geom_angle
_geom_angle_site_symmetry_1
_geom_angle_site_symmetry_3
_geom_angle_publ_flag
O1 P1 O4 111.1(3) . . ?
O1 P1 O2 113.0(3) . . ?
O4 P1 O2 108.2(3) . . ?
O1 P1 O3 109.1(3) . . ?
O4 P1 O3 109.2(3) . . ?
O2 P1 O3 106.1(3) . . ?
O5 P2 O6 111.2(3) . . ?
O5 P2 O7 111.2(3) . . ?
O6 P2 O7 109.6(3) . . ?
O5 P2 O8 108.8(3) . . ?
O6 P2 O8 106.7(3) . . ?
O7 P2 O8 109.1(3) . . ?
O9 P3 O11 114.8(3) . . ?
O9 P3 O12 110.6(3) . . ?
O11 P3 O12 107.0(3) . . ?
O9 P3 O10 107.3(3) . . ?
O11 P3 O10 110.5(3) . . ?
O12 P3 O10 106.3(3) . . ?
O12 Al2 O4 110.1(3) 2_655 . ?
O12 Al2 O3 107.7(3) 2_655 2_656 ?
O4 Al2 O3 108.9(3) . 2_656 ?
O12 Al2 O6 112.0(3) 2_655 . ?
O4 Al2 O6 111.3(3) . . ?
O3 Al2 O6 106.7(3) 2_656 . ?
O2 Al3 O8 107.2(3) 2_655 2_755 ?
O2 Al3 O7 111.4(3) 2_655 . ?
O8 Al3 O7 107.9(3) 2_755 . ?
O2 Al3 O10 111.6(3) 2_655 2_655 ?
O8 Al3 O10 107.9(3) 2_755 2_655 ?
O7 Al3 O10 110.7(3) . 2_655 ?
O5 Al1 O1 97.4(3) . . ?
O5 Al1 F1 94.7(2) . 2_665 ?
O1 Al1 F1 167.7(2) . 2_665 ?
O5 Al1 O9 93.8(2) . . ?
O1 Al1 O9 95.2(3) . . ?
F1 Al1 O9 85.9(2) 2_665 . ?
O5 Al1 F1 173.9(3) . . ?
O1 Al1 F1 88.6(2) . . ?
F1 Al1 F1 79.2(2) 2_665 . ?
O9 Al1 F1 86.9(2) . . ?
O5 Al1 O11 92.5(3) . 2_665 ?
O1 Al1 O11 91.9(3) . 2_665 ?
F1 Al1 O11 85.7(2) 2_665 2_665 ?
O9 Al1 O11 169.9(3) . 2_665 ?
F1 Al1 O11 86.0(2) . 2_665 ?
O5 Al1 Al1 134.6(2) . 2_665 ?
O1 Al1 Al1 127.9(2) . 2_665 ?
F1 Al1 Al1 39.90(14) 2_665 2_665 ?
O9 Al1 Al1 85.35(19) . 2_665 ?
F1 Al1 Al1 39.34(14) . 2_665 ?
O11 Al1 Al1 84.59(19) 2_665 2_665 ?
Al1 F1 Al1 100.8(2) 2_665 . ?
P3 O9 Al1 126.2(3) . . ?
P2 O7 Al3 137.7(3) . . ?
P3 O11 Al1 126.8(3) . 2_665 ?
P2 O5 Al1 151.0(4) . . ?
P2 O6 Al2 144.2(4) . . ?
P1 O1 Al1 139.5(4) . . ?
P2 O8 Al3 161.4(4) . 2_755 ?
P3 O10 Al3 126.9(3) . 2_655 ?
P1 O2 Al3 151.9(4) . 2_655 ?
P1 O3 Al2 143.5(4) . 2_656 ?
P3 O12 Al2 142.7(4) . 2_655 ?
P1 O4 Al2 143.6(4) . . ?
C2 C3 C4 117.8(10) . . ?
C2 C3 H3 121.1 . . ?
C4 C3 H3 121.1 . . ?
C1 N1 C5 120.2(9) . . ?
C1 N1 C6 120.7(8) . . ?
C5 N1 C6 118.1(8) . . ?
C4 C5 N1 121.2(10) . . ?
C4 C5 H5 119.4 . . ?
N1 C5 H5 119.4 . . ?
C6 C7 H7A 109.5 . . ?
C6 C7 H7B 109.5 . . ?
H7A C7 H7B 109.5 . . ?
C6 C7 H7C 109.5 . . ?
H7A C7 H7C 109.5 . . ?
H7B C7 H7C 109.5 . . ?
C2 C1 N1 121.5(10) . . ?
C2 C1 H1 119.3 . . ?
N1 C1 H1 119.3 . . ?
C7 C6 N1 107.9(8) . . ?
C7 C6 H6A 110.1 . . ?
N1 C6 H6A 110.1 . . ?
C7 C6 H6B 110.1 . . ?
N1 C6 H6B 110.1 . . ?
H6A C6 H6B 108.4 . . ?
C5 C4 C3 119.0(10) . . ?
C5 C4 H4 120.5 . . ?
C3 C4 H4 120.5 . . ?
C1 C2 C3 120.1(10) . . ?
C1 C2 H2 120.0 . . ?
C3 C2 H2 120.0 . . ?

loop_
_geom_bond_atom_site_label_1
_geom_bond_atom_site_label_2
_geom_bond_distance
_geom_bond_site_symmetry_2
_geom_bond_publ_flag
P1 O1 1.515(6) . ?
P1 O4 1.523(5) . ?
P1 O2 1.531(6) . ?
P1 O3 1.538(5) . ?
P2 O5 1.498(5) . ?
P2 O6 1.530(6) . ?
P2 O7 1.535(6) . ?
P2 O8 1.536(6) . ?
P3 O9 1.517(5) . ?
P3 O11 1.519(5) . ?
P3 O12 1.545(6) . ?
P3 O10 1.557(6) . ?
Al2 O12 1.715(5) 2_655 ?
Al2 O4 1.735(6) . ?
Al2 O3 1.740(6) 2_656 ?
Al2 O6 1.746(6) . ?
Al3 O2 1.717(6) 2_655 ?
Al3 O8 1.726(6) 2_755 ?
Al3 O7 1.745(6) . ?
Al3 O10 1.749(6) 2_655 ?
Al1 O5 1.818(6) . ?
Al1 O1 1.840(6) . ?
Al1 F1 1.862(5) 2_665 ?
Al1 O9 1.878(6) . ?
Al1 F1 1.885(5) . ?
Al1 O11 1.885(6) 2_665 ?
Al1 Al1 2.886(5) 2_665 ?
F1 Al1 1.862(5) 2_665 ?
O11 Al1 1.885(6) 2_665 ?
O8 Al3 1.726(6) 2_755 ?
O10 Al3 1.749(6) 2_655 ?
O2 Al3 1.717(6) 2_655 ?
O3 Al2 1.740(6) 2_656 ?
O12 Al2 1.715(5) 2_655 ?
C3 C2 1.393(15) . ?
C3 C4 1.395(16) . ?
C3 H3 0.9300 . ?
N1 C1 1.329(12) . ?
N1 C5 1.344(12) . ?
N1 C6 1.531(13) . ?
C5 C4 1.334(14) . ?
C5 H5 0.9300 . ?
C7 C6 1.504(14) . ?
C7 H7A 0.9600 . ?
C7 H7B 0.9600 . ?
C7 H7C 0.9600 . ?
C1 C2 1.317(14) . ?
C1 H1 0.9300 . ?
C6 H6A 0.9700 . ?
C6 H6B 0.9700 . ?
C4 H4 0.9300 . ?
C2 H2 0.9300 . ?
